data_2010062
loop_
_publ_author_name
'Pilati, Tullio'
'Casalone, Gianluigi'

_publ_section_title
;
 Methyl
 5-cyano-1-[2-(methoxycarbonyl)phenyl]-4,5-dihydro-3-pyrazolecarboxylate
;
_journal_issue 9
_journal_name_full 'Acta Crystallographica Section C'
_journal_page_first 1503
_journal_page_last 1505
_journal_paper_doi 10.1107/S0108270194003136
_journal_volume 50
_journal_year 1994
_chemical_formula_sum 'C14 H13 N3 O4'
_chemical_formula_weight 287.27
_chemical_melting_point 98
_chemical_name_systematic 'Methyl 5-cyano-1-[2-(methoxycarbonyl)phenyl]-4,5-dihydro-3-pyrazoloate'
_space_group_crystal_system triclinic
_space_group_IT_number 2
_space_group_name_Hall '-P 1'
_space_group_name_H-M_alt 'P -1'
_cell_angle_alpha 93.590(10)
_cell_angle_beta 97.440(10)
_cell_angle_gamma 95.440(10)
_cell_formula_units_Z 4
_cell_length_a 8.6570(10)
_cell_length_b 9.2340(10)
_cell_length_c 18.372(2)
_cell_measurement_reflns_used 25
_cell_measurement_temperature 295(2)
_cell_measurement_theta_max 16.9
_cell_measurement_theta_min 9.6
_cell_volume 1445.5(3)
_computing_cell_refinement 'Enraf-Nonius CAD4 software'
_computing_data_collection 'Enraf-Nonius CAD4 software'
_computing_data_reduction 'SDP (Frenz, 1983)'
_computing_molecular_graphics 'ORTEPII (Johnson, 1976)'
_computing_publication_material 'PARST (Nardelli, 1983a)'
_computing_structure_refinement ' Full-matrix least squares (Frenz, 1983)''
_computing_structure_solution 'SIR88 (Burla et al.)'
_diffrn_ambient_temperature 295(2)
_diffrn_measurement_device 'Enraf-Nonius CAD4'
_diffrn_measurement_method \q/2\q
_diffrn_radiation_monochromator graphite
_diffrn_radiation_source 'fine focus Philips Mo tube'
_diffrn_radiation_type MoK\a
_diffrn_radiation_wavelength 0.71073
_diffrn_reflns_limit_h_max 10
_diffrn_reflns_limit_h_min 0
_diffrn_reflns_limit_k_max 10
_diffrn_reflns_limit_k_min -10
_diffrn_reflns_limit_l_max 21
_diffrn_reflns_limit_l_min -21
_diffrn_reflns_number 5085
_diffrn_reflns_theta_max 25.0
_diffrn_reflns_theta_min 2.0
_diffrn_standards_interval_time 360
_diffrn_standards_number 1
_exptl_absorpt_coefficient_mu 0.0926
_exptl_crystal_colour Yellow
_exptl_crystal_density_diffrn 1.320
_exptl_crystal_description 'hexagonal tablet'
_exptl_crystal_F_000 600.0
_exptl_crystal_size_max 0.32
_exptl_crystal_size_mid 0.32
_exptl_crystal_size_min 0.24
_refine_diff_density_max 0.278
_refine_ls_extinction_coef 9.5E-07(5)
_refine_ls_extinction_method 'Stout & Jensen, (1968) '
_refine_ls_goodness_of_fit_obs 2.080
_refine_ls_hydrogen_treatment refall
_refine_ls_matrix_type full-matrix
_refine_ls_number_parameters 484
_refine_ls_number_reflns 3407
_refine_ls_R_factor_obs 0.041
_refine_ls_shift/esd_max 0.044
_refine_ls_shift/esd_mean 0.005
_refine_ls_structure_factor_coef F
_refine_ls_weighting_scheme
; calc w = 4F~o~^2^/[\s^2^(I)+(PF~o~^2^)^2^]
where P = 0.0300
;
_refine_ls_wR_factor_obs 0.049
_reflns_number_observed 3407
_reflns_number_total 5070
_reflns_observed_criterion F~o~>2.0\s(F~o~)
_cod_data_source_file na1094.cif
_cod_data_source_block g12
_cod_depositor_comments
;
 Updating space group information and adding the symmetry operation list.

 Antanas Vaitkus,
 2018-06-14

The following automatic conversions were performed:
'_symmetry_cell_setting' value 'Triclinic' changed to 'triclinic'
according to '/home/saulius/struct/CIF-dictionaries/cif_core.dic'
dictionary named 'cif_core.dic' version 2.4.1 from 2010-06-29.

Automatic conversion script
Id: cif_fix_enum 1527 2010-12-29 10:47:43Z saulius 

The following automatic conversions were performed:

'_cell_measurement_temperature' value 'room temperature' was changed
to '295(2)' - the room/ambient temperature average [293;298] in
Kelvins(K) was taken.

'_diffrn_ambient_temperature' value 'room
temperature' was changed to '295(2)' - the room/ambient temperature
average [293;298] in Kelvins(K) was taken.

Automatic conversion script
Id: cif_fix_values 1646 2011-03-28 12:23:43Z adriana 

The following automatic conversions were performed:

'_cell_measurement_temperature' value 'room temperature' was changed
to '295(2)' - the room/ambient temperature average [293;298] in
Kelvins(K) was taken.

'_diffrn_ambient_temperature' value 'room
temperature' was changed to '295(2)' - the room/ambient temperature
average [293;298] in Kelvins(K) was taken.

'_symmetry_cell_setting'
value 'Triclinic' changed to 'triclinic' according to
/home/saulius/struct/CIF-dictionaries/cif_core.dic dictionary named
'cif_core.dic' version 2.4.1 from 2010-06-29.

Automatic conversion script
Id: cif_fix_values 1715 2011-07-08 13:25:40Z adriana 
;
_cod_database_code 2010062

loop_
_space_group_symop_id
_space_group_symop_operation_xyz
1 x,y,z
2 -x,-y,-z

loop_
_atom_site_aniso_label
_atom_site_aniso_U_11
_atom_site_aniso_U_22
_atom_site_aniso_U_33
_atom_site_aniso_U_12
_atom_site_aniso_U_13
_atom_site_aniso_U_23
O13a 0.154(2) 0.190(2) 0.0353(5) 0.0187(8) 0.0177(8) 0.0474(17)
O13b 0.191(2) 0.1181(17) 0.0330(4) 0.0046(8) 0.0178(8) 0.0482(16)
O15a 0.298(3) 0.1049(19) 0.0628(7) -0.0052(10) -0.0316(13) 0.045(2)
O15b 0.313(3) 0.1091(19) 0.0750(8) -0.0047(10) 0.0422(13) 0.019(2)
O17a 0.200(2) 0.1541(19) 0.0371(5) 0.0192(8) -0.0006(9) 0.0649(17)
O17b 0.214(3) 0.1385(19) 0.0345(5) 0.0108(8) -0.0093(10) 0.0204(18)
O19a 0.252(3) 0.192(2) 0.0259(4) 0.0162(8) -0.0119(10) -0.001(2)
O19b 0.330(4) 0.183(3) 0.0695(8) 0.0167(12) -0.0765(13) -0.040(3)
N1a 0.189(3) 0.1047(19) 0.0253(5) -0.0029(8) -0.0057(10) 0.0526(18)
N1b 0.173(3) 0.122(2) 0.0304(5) 0.0169(8) 0.0038(10) 0.014(2)
N2b 0.152(2) 0.116(2) 0.0286(5) 0.0092(8) 0.0088(10) 0.0200(19)
N2a 0.138(2) 0.1064(18) 0.0248(5) 0.0073(8) 0.0038(9) 0.0274(17)
N21b 0.273(4) 0.231(4) 0.0618(9) 0.0214(16) 0.0240(17) 0.014(3)
N21a 0.315(5) 0.225(4) 0.0611(9) -0.0058(16) 0.0348(17) 0.066(3)
C3a 0.143(3) 0.114(2) 0.0225(5) 0.0046(10) 0.0052(10) 0.006(2)
C3b 0.123(3) 0.114(2) 0.0365(7) 0.0050(11) 0.0091(12) 0.015(2)
C4b 0.164(4) 0.146(3) 0.0617(10) 0.0264(14) -0.0154(17) -0.015(3)
C4a 0.238(4) 0.133(3) 0.0295(7) -0.0048(12) -0.0036(14) 0.042(3)
C5a 0.166(3) 0.112(2) 0.0285(6) -0.0060(10) 0.0082(12) 0.033(2)
C5b 0.158(3) 0.137(3) 0.0473(8) 0.0262(12) 0.0302(13) 0.025(3)
C6b 0.165(3) 0.154(3) 0.0282(6) 0.0035(11) 0.0108(12) 0.067(2)
C6a 0.140(3) 0.102(2) 0.0230(5) 0.0077(10) 0.0053(10) 0.012(2)
C7a 0.140(3) 0.107(2) 0.0233(5) 0.0057(10) 0.0048(10) 0.008(2)
C7b 0.138(3) 0.164(3) 0.0337(6) -0.0165(12) 0.0056(12) 0.062(2)
C8b 0.148(3) 0.256(4) 0.0459(9) -0.0352(16) -0.0026(14) 0.068(3)
C8a 0.161(3) 0.156(3) 0.0285(6) -0.0063(12) 0.0020(13) 0.011(3)
C9a 0.150(3) 0.226(4) 0.0303(7) -0.0047(13) -0.0077(13) 0.026(3)
C9b 0.223(4) 0.397(5) 0.0347(8) -0.0395(17) -0.0159(16) 0.161(4)
C10a 0.142(3) 0.206(4) 0.0351(7) 0.0143(13) -0.0009(13) 0.048(3)
C10b 0.278(4) 0.380(5) 0.0309(8) 0.0063(17) 0.0117(16) 0.170(4)
C11a 0.153(3) 0.139(3) 0.0322(7) 0.0043(12) 0.0045(12) 0.041(2)
C11b 0.244(4) 0.250(4) 0.0293(7) 0.0140(14) 0.0143(14) 0.103(3)
C12b 0.129(3) 0.116(3) 0.0449(8) -0.0097(12) 0.0082(13) 0.022(2)
C12a 0.190(3) 0.106(2) 0.0246(6) -0.0019(10) -0.0002(12) 0.032(2)
C14a 0.184(4) 0.353(5) 0.0523(10) 0.028(2) 0.0145(17) 0.119(4)
C14b 0.236(4) 0.179(3) 0.0351(7) 0.0186(13) 0.0097(15) 0.022(3)
C16a 0.143(3) 0.128(3) 0.0284(6) 0.0172(10) 0.0046(12) -0.006(2)
C16b 0.157(3) 0.140(3) 0.0371(7) 0.0038(12) -0.0020(13) 0.017(3)
C18a 0.201(4) 0.220(4) 0.0615(10) 0.0515(15) 0.0025(17) 0.083(3)
C18b 0.288(5) 0.180(4) 0.0411(8) 0.0205(14) -0.0205(18) 0.038(4)
C20a 0.184(3) 0.097(2) 0.0364(7) 0.0034(11) 0.0181(13) 0.030(2)
C20b 0.171(3) 0.129(3) 0.0454(7) 0.0264(12) 0.0243(13) 0.043(2)

loop_
_atom_site_label
_atom_site_fract_x
_atom_site_fract_y
_atom_site_fract_z
_atom_site_U_iso_or_equiv
_atom_site_thermal_displace_type
_atom_site_calc_flag
_atom_site_calc_attached_atom
_atom_site_type_symbol
O13A 0.3440(2) 0.2756(2) 0.59645(7) 0.0639(5) aniso . . O
O13B 0.37713 0.23951 0.14598 0.0574(4) aniso . . O
O15A 0.2007(2) 0.0641(2) 0.60040(10) 0.0899(6) aniso . . O
O15B 0.3538(2) 0.4675(2) 0.18600(10) 0.0948(7) aniso . . O
O17A 0.4128(2) 0.1764(2) 0.80937(8) 0.0663(5) aniso . . O
O17B -0.0895(2) 0.3071(2) 0.03942(7) 0.0664(5) aniso . . O
O19A 0.4078(2) 0.3295(2) 0.90848(7) 0.0746(5) aniso . . O
O19B -0.2235(2) 0.0919(2) 0.00410(10) 0.1135(8) aniso . . O
N1A 0.1367(2) 0.4333(2) 0.69592(8) 0.0525(6) aniso . . N
N1B 0.1129(2) 0.0985(2) 0.21044(9) 0.0555(6) aniso . . N
N2B 0.0591(2) 0.1852(2) 0.15778(8) 0.0508(5) aniso . . N
N2A 0.2240(2) 0.3340(2) 0.72790(8) 0.0457(5) aniso . . N
N21B 0.1826(3) -0.2647(3) 0.22670(10) 0.1001(9) aniso . . N
N21A 0.2203(3) 0.8062(3) 0.70180(10) 0.1031(9) aniso . . N
C3A 0.2742(2) 0.3791(2) 0.79511(9) 0.0467(6) aniso . . C
C3B -0.0440(2) 0.1090(2) 0.11080(10) 0.0516(6) aniso . . C
C4B -0.0685(3) -0.0474(3) 0.12580(10) 0.0775(9) aniso . . C
C4A 0.2157(3) 0.5186(2) 0.81920(10) 0.0654(8) aniso . . C
C5A 0.1178(2) 0.5571(2) 0.74870(10) 0.0522(6) aniso . . C
C5B 0.0160(2) -0.0437(2) 0.20460(10) 0.0630(7) aniso . . C
C6B 0.2160(2) 0.1593(2) 0.27220(10) 0.0566(6) aniso . . C
C6A 0.0429(2) 0.3955(2) 0.62825(9) 0.0446(6) aniso . . C
C7A 0.0710(2) 0.2765(2) 0.58212(9) 0.0455(6) aniso . . C
C7B 0.3252(2) 0.2777(2) 0.26700(10) 0.0588(7) aniso . . C
C8B 0.4200(3) 0.3387(3) 0.33100(10) 0.0814(9) aniso . . C
C8A -0.0331(3) 0.2350(2) 0.51880(10) 0.0589(7) aniso . . C
C9A -0.1569(3) 0.3131(3) 0.49790(10) 0.0688(8) aniso . . C
C9B 0.4106(3) 0.2779(3) 0.39730(10) 0.1035(10) aniso . . C
C10A -0.1785(2) 0.4339(3) 0.54100(10) 0.0659(8) aniso . . C
C10B 0.3051(3) 0.1576(3) 0.40100(10) 0.1021(11) aniso . . C
C11A -0.0812(2) 0.4752(2) 0.60590(10) 0.0562(7) aniso . . C
C11B 0.2081(3) 0.0988(3) 0.33990(10) 0.0793(9) aniso . . C
C12B 0.3503(2) 0.3395(2) 0.19610(10) 0.0579(8) aniso . . C
C12A 0.2092(3) 0.1930(2) 0.59590(10) 0.0526(6) aniso . . C
C14A 0.4850(3) 0.2052(3) 0.6167(2) 0.0987(11) aniso . . C
C14B 0.3837(3) 0.2818(3) 0.07190(10) 0.0737(9) aniso . . C
C16A 0.3724(2) 0.2952(2) 0.84370(10) 0.0519(6) aniso . . C
C16B -0.1276(3) 0.1666(2) 0.04650(10) 0.0607(7) aniso . . C
C18A 0.5024(3) 0.0812(3) 0.8539(2) 0.0880(9) aniso . . C
C18B -0.1788(3) 0.3715(3) -0.02040(10) 0.0856(10) aniso . . C
C20A 0.1717(3) 0.6941(2) 0.72250(10) 0.0558(7) aniso . . C
C20B 0.1076(3) -0.1632(2) 0.21820(10) 0.0624(7) aniso . . C
H5b -0.055(2) -0.038(2) 0.2400(10) 0.107(16) iso . C5b H
H5a 0.005(2) 0.558(2) 0.7569(9) 0.064(14) iso . C5a H
H8b 0.489(2) 0.413(2) 0.3200(10) 0.106(16) iso . C8b H
H8a -0.012(2) 0.161(2) 0.4890(10) 0.108(16) iso . C8a H
H9b 0.465(3) 0.315(3) 0.441(2) 0.25(3) iso . C9b H
H9a -0.221(2) 0.287(2) 0.4550(10) 0.122(17) iso . C9a H
H10a -0.263(2) 0.491(2) 0.5260(10) 0.126(17) iso . C10a H
H10b 0.303(3) 0.122(3) 0.4480(10) 0.18(2) iso . C10b H
H11a -0.100(2) 0.553(2) 0.6350(10) 0.075(14) iso . C11a H
H11b 0.135(3) 0.010(3) 0.3420(10) 0.20(2) iso . C11b H
H41b -0.179(3) -0.085(3) 0.1180(10) 0.20(2) iso . C4b H
H41a 0.296(3) 0.590(2) 0.8330(10) 0.16(2) iso . C4a H
H42b -0.015(3) -0.106(3) 0.098(2) 0.26(3) iso . C4b H
H42a 0.149(3) 0.502(2) 0.8590(10) 0.152(19) iso . C4a H
H141a 0.572(4) 0.263(4) 0.612(2) 0.35(4) iso . C14a H
H142a 0.481(3) 0.177(3) 0.6660(10) 0.20(2) iso . C14a H
H143a 0.480(4) 0.116(3) 0.582(2) 0.27(3) iso . C14a H
H141b 0.430(4) 0.207(3) 0.048(2) 0.28(3) iso . C14b H
H142b 0.450(3) 0.376(3) 0.0740(10) 0.22(2) iso . C14b H
H143b 0.289(3) 0.289(3) 0.0470(10) 0.19(2) iso . C14b H
H181a 0.522(4) -0.002(4) 0.821(2) 0.38(4) iso . C18a H
H182a 0.599(4) 0.130(3) 0.869(2) 0.30(3) iso . C18a H
H183a 0.450(3) 0.054(3) 0.8900(10) 0.24(3) iso . C18a H
H181b -0.151(4) 0.469(3) -0.010(2) 0.31(3) iso . C18b H
H182b -0.149(3) 0.327(3) -0.065(2) 0.26(3) iso . C18b H
H183b -0.280(4) 0.324(4) -0.022(2) 0.38(4) iso . C18b H

loop_
_atom_type_symbol
_atom_type_description
_atom_type_scat_dispersion_real
_atom_type_scat_dispersion_imag
_atom_type_scat_source
O Oxygen 0.008 0.006 'IntTabIV  Tables 2.2A, 2.3.1'
N Nitrogen 0.004 0.003 'IntTabIV  Tables 2.2A, 2.3.1'
C Carbon 0.002 0.002 'IntTabIV  Tables 2.2A, 2.3.1'
H Hydrogen 0.000 0.000 'IntTabIV  Table 2.2C      '

loop_
_geom_angle_atom_site_label_1
_geom_angle_atom_site_label_2
_geom_angle_atom_site_label_3
_geom_angle
_geom_angle_publ_flag
C12A O13A C14A 115.8(2) yes
C16A O17A C18A 117.1(2) yes
C5A N1A C6A 125.3(2) yes
N2A N1A C6A 119.8(2) yes
N2A N1A C5A 112.3(2) yes
N1A N2A C3A 109.5(2) yes
N2A C3A C16A 122.1(2) yes
N2A C3A C4A 113.9(2) yes
C4A C3A C16A 123.9(2) yes
C3A C4A H42A 110.0(10) no
C3A C4A H41A 111(2) no
C3A C4A C5A 102.4(2) yes
H41A C4A H42A 112(2) no
C5A C4A H42A 111.0(10) no
C5A C4A H41A 109.0(10) no
N1A C5A C4A 101.7(2) yes
C4A C5A H5A 110.0(10) no
C4A C5A C20A 114.1(2) yes
N1A C5A H5A 111.0(10) no
N1A C5A C20A 110.8(2) yes
C20A C5A H5A 109.0(10) no
N1A C6A C11A 120.2(2) yes
N1A C6A C7A 120.9(2) yes
C7A C6A C11A 118.9(2) no
C6A C7A C12A 123.9(2) yes
C6A C7A C8A 118.9(2) no
C8A C7A C12A 117.2(2) yes
C7A C8A H8A 118.0(10) no
C7A C8A C9A 121.5(2) no
C9A C8A H8A 120.0(10) no
C8A C9A H9A 120.0(10) no
C8A C9A C10A 119.2(2) no
C10A C9A H9A 120.0(10) no
C9A C10A H10A 120.0(10) no
C9A C10A C11A 120.9(2) no
C11A C10A H10A 119.0(10) no
C6A C11A C10A 120.3(2) no
C10A C11A H11A 120.0(10) no
C6A C11A H11A 120.0(10) no
O15A C12A C7A 124.0(2) yes
O13A C12A C7A 112.5(2) yes
O13A C12A O15A 123.3(3) yes
O13A C14A H143A 107(2) no
O13A C14A H142A 106.0(10) no
O13A C14A H141A 112(2) no
H142A C14A H143A 110(2) no
H141A C14A H143A 108(3) no
H141A C14A H142A 113(3) no
O19A C16A C3A 122.6(2) yes
O17A C16A C3A 113.0(2) yes
O17A C16A O19A 124.4(2) yes
O17A C18A H183A 109(2) no
O17A C18A H182A 107(2) no
O17A C18A H181A 108(2) no
H182A C18A H183A 115(3) no
H181A C18A H183A 113(3) no
H181A C18A H182A 105(3) no
N21A C20A C5A 178.1(3) yes
C12B O13B C14B 117.9(2) yes
C16B O17B C18B 116.7(2) yes
C5B N1B C6B 126.0(2) yes
N2B N1B C6B 119.9(2) yes
N2B N1B C5B 111.5(2) yes
N1B N2B C3B 108.8(2) yes
N2B C3B C16B 124.0(2) yes
N2B C3B C4B 113.9(2) yes
C4B C3B C16B 122.0(2) yes
C3B C4B H42B 113(2) no
C3B C4B H41B 112(2) no
C3B C4B C5B 101.1(2) yes
H41B C4B H42B 109(2) no
C5B C4B H42B 105(2) no
C5B C4B H41B 117.0(10) no
N1B C5B C4B 101.0(2) yes
C4B C5B H5B 112.0(10) no
C4B C5B C20B 114.3(2) yes
N1B C5B H5B 107.0(10) no
N1B C5B C20B 112.7(2) yes
C20B C5B H5B 109.0(10) no
N1B C6B C11B 118.9(2) yes
N1B C6B C7B 121.0(2) yes
C7B C6B C11B 120.1(2) no
C6B C7B C12B 123.2(2) yes
C6B C7B C8B 118.7(2) no
C8B C7B C12B 118.1(2) no
C7B C8B H8B 110.0(10) no
C7B C8B C9B 120.5(2) no
C9B C8B H8B 129.0(10) no
C8B C9B H9B 125(2) no
C8B C9B C10B 120.1(2) no
C10B C9B H9B 115(2) no
C9B C10B H10B 116.0(10) no
C9B C10B C11B 120.6(2) no
C11B C10B H10B 123(2) no
C6B C11B C10B 120.0(2) no
C10B C11B H11B 121.0(10) no
C6B C11B H11B 119.0(10) no
O15B C12B C7B 124.3(2) yes
O13B C12B C7B 112.5(2) yes
O13B C12B O15B 123.1(2) yes
O13B C14B H143B 113.0(10) no
O13B C14B H142B 109.0(10) no
O13B C14B H141B 106(2) no
H142B C14B H143B 110(2) no
H141B C14B H143B 109(3) no
H141B C14B H142B 110(2) no
O19B C16B C3B 121.9(2) yes
O17B C16B C3B 114.9(2) yes
O17B C16B O19B 123.1(2) yes
O17B C18B H183B 103(2) no
O17B C18B H182B 105(2) no
O17B C18B H181B 103(2) no
H182B C18B H183B 100(3) no
H181B C18B H183B 126(3) no
H181B C18B H182B 117(3) no
N21B C20B C5B 177.4(2) yes

loop_
_geom_bond_atom_site_label_1
_geom_bond_atom_site_label_2
_geom_bond_distance
_geom_bond_publ_flag
O13A C12A 1.331(2) yes
O13A C14A 1.454(3) yes
O15A C12A 1.194(2) yes
O17A C16A 1.329(2) yes
O17A C18A 1.449(3) yes
O19A C16A 1.204(2) yes
N1A N2A 1.357(2) yes
N1A C5A 1.487(2) yes
N1A C6A 1.399(2) yes
N2A C3A 1.284(2) yes
N21A C20A 1.184(3) yes
C3A C4A 1.491(2) yes
C3A C16A 1.461(2) yes
C4A C5A 1.534(2) yes
C4A H41A 0.91(2) no
C4A H42A 1.00(2) no
C5A C20A 1.440(2) yes
C5A H5A 1.010(10) no
C6A C7A 1.404(2) no
C6A C11A 1.392(2) no
C7A C8A 1.385(2) no
C7A C12A 1.487(3) yes
C8A C9A 1.375(3) no
C8A H8A 0.900(10) no
C9A C10A 1.369(3) no
C9A H9A 0.910(10) no
C10A C11A 1.378(2) no
C10A H10A 0.960(10) no
C11A H11A 0.910(10) no
C11b H11b 0.99(2) no
C14A H141A 0.90(3) no
C14A H142A 0.96(2) no
C14A H143A 1.00(3) no
C18A H181A 0.99(3) no
C18A H182A 0.91(3) no
C18A H183A 0.89(2) no
O13B C12B 1.321(2) yes
O13B C14B 1.446(2) yes
O15B C12B 1.206(2) yes
O17B C16B 1.327(2) yes
O17B C18B 1.452(2) yes
O19B C16B 1.195(2) yes
N1B N2B 1.358(2) yes
N1B C5B 1.480(2) yes
N1B C6B 1.401(2) yes
N2B C3B 1.281(2) yes
N21B C20B 1.197(3) yes
C3B C4B 1.488(3) yes
C3B C16B 1.460(2) yes
C4B C5B 1.532(2) yes
C4B H41B 0.98(2) no
C4B H42B 0.92(3) no
C5B C20B 1.435(2) yes
C5B H5B 0.950(10) no
C6B C7B 1.392(2) no
C6B C11B 1.402(2) no
C7B C8B 1.397(2) no
C7B C12B 1.487(2) yes
C8B C9B 1.381(3) no
C8B H8B 0.920(10) no
C9B C10B 1.381(3) no
C9B H9B 0.91(3) no
C10B C11B 1.361(2) no
C10B H10B 0.94(2) no
C14B H141B 0.94(3) no
C14B H142B 0.99(2) no
C14B H143B 0.90(2) no
C18B H181B 0.91(2) no
C18B H182B 0.97(3) no
C18B H183B 0.94(3) no

loop_
_geom_torsion_atom_site_label_1
_geom_torsion_atom_site_label_2
_geom_torsion_atom_site_label_3
_geom_torsion_atom_site_label_4
_geom_torsion
_geom_torsion_publ_flag
N1A N2A C3A C4A 3.52(3) yes
N2A C3A C4A C5A -2.09(2) yes
C3A C4A C5A N1A -0.07(2) yes
C4A C5A N1A N2A 2.08(2) yes
C5A N1A N2A C3A -3.55(2) yes
N2A N1A C6A C7A -19.52(3) yes
C6A C7A C12A O13A -61.22(3) yes
N2A C3A C16A O17A 5.06(3) yes
N1B N2B C3B C4B -2.22(3) yes
N2B C3B C4B C5B 13.27(3) yes
C3B C4B C5B N1B -17.30(2) yes
C4B C5B N1B N2B 18.19(2) yes
C5B N1B N2B C3B -10.83(2) yes
N2B N1B C6B C7B -33.35(3) yes
C6B C7B C12B O13B -52.96(3) yes
N2B C3B C16B O17B -0.12(3) yes
